data_4127554
loop_
_publ_author_name
'Handford, Rex C.'
'Smith, Patrick W.'
'Tilley, T. Don'

_publ_section_title
;
 Activations of all Bonds to Silicon (Si-H, Si-C) in a Silane with
 Extrusion of [CoSiCo] Silicide Cores.
;
_journal_issue 22
_journal_name_full 'Journal of the American Chemical Society'
_journal_page_first 8769
_journal_page_last 8772
_journal_paper_doi 10.1021/jacs.9b04265
_journal_volume 141
_journal_year 2019
_chemical_formula_moiety 'C33 H61 B Co P3 Si'
_chemical_formula_sum 'C33 H61 B Co P3 Si'
_chemical_formula_weight 648.55
_chemical_name_systematic '[BP2]Co(SiHPhCH2PiPr2)H2'
_space_group_crystal_system monoclinic
_space_group_IT_number 14
_space_group_name_Hall '-P 2yn'
_space_group_name_H-M_alt 'P 1 21/n 1'
_symmetry_space_group_name_Hall '-P 2yn'
_symmetry_space_group_name_H-M 'P 1 21/n 1'
_atom_sites_solution_hydrogens mixed
_atom_sites_solution_primary dual
_audit_creation_date 2019-04-08
_audit_creation_method
;
Olex2 1.2
(compiled May 18 2018 14:05:52 for OlexSys, GUI svn.r5506)
;
_cell_angle_alpha 90
_cell_angle_beta 91.360(2)
_cell_angle_gamma 90
_cell_formula_units_Z 4
_cell_length_a 13.2110(6)
_cell_length_b 19.7623(10)
_cell_length_c 13.6214(7)
_cell_measurement_reflns_used 9148
_cell_measurement_temperature 100
_cell_measurement_theta_max 30.46
_cell_measurement_theta_min 2.23
_cell_volume 3555.3(3)
_computing_cell_refinement 'SAINT V8.38A (?, 2016)'
_computing_data_collection 'Bruker APEX3 Bruker-AXS, Madison WI'
_computing_data_reduction 'SAINT V8.38A (?, 2016)'
_computing_molecular_graphics 'Olex2 (Dolomanov et al., 2009)'
_computing_publication_material 'Olex2 (Dolomanov et al., 2009)'
_computing_structure_refinement 'ShelXL (Sheldrick, 2015)'
_computing_structure_solution 'XT (Sheldrick, 2015)'
_diffrn_ambient_temperature 100
_diffrn_detector 'CCD area detector'
_diffrn_detector_area_resol_mean 10.42
_diffrn_detector_type 'Bruker-Nonius APEXII CCD area detector'
_diffrn_measured_fraction_theta_full 1.000
_diffrn_measured_fraction_theta_max 0.998
_diffrn_measurement_device 'Bruker-Nonius APEXII CCD area detector and D8 diffractometer'
_diffrn_measurement_device_type 'Bruker D8 with PHOTON 100 detector'
_diffrn_measurement_method '\f and \w shutterless scans'
_diffrn_radiation_collimation '0.2 mm sinlge-pinhole'
_diffrn_radiation_monochromator 'silicon 111'
_diffrn_radiation_probe x-ray
_diffrn_radiation_type synchrotron
_diffrn_radiation_wavelength 0.7288
_diffrn_reflns_av_R_equivalents 0.0497
_diffrn_reflns_av_unetI/netI 0.0380
_diffrn_reflns_Laue_measured_fraction_full 1.000
_diffrn_reflns_Laue_measured_fraction_max 0.998
_diffrn_reflns_limit_h_max 18
_diffrn_reflns_limit_h_min -18
_diffrn_reflns_limit_k_max 27
_diffrn_reflns_limit_k_min -27
_diffrn_reflns_limit_l_max 18
_diffrn_reflns_limit_l_min -18
_diffrn_reflns_number 60857
_diffrn_reflns_point_group_measured_fraction_full 1.000
_diffrn_reflns_point_group_measured_fraction_max 0.998
_diffrn_reflns_theta_full 30.405
_diffrn_reflns_theta_max 30.494
_diffrn_reflns_theta_min 1.862
_diffrn_source 'Advanced Light Source, station 11.3.1'
_diffrn_source_type 'Bend magnet, Station 11.3.1, ALS, LBNL'
_diffrn_standards_number 0
_exptl_absorpt_coefficient_mu 0.714
_exptl_absorpt_correction_T_max 0.7461
_exptl_absorpt_correction_T_min 0.6447
_exptl_absorpt_correction_type multi-scan
_exptl_absorpt_process_details
'SADABS-2016/2 (Bruker,2016) was used for absorption correction. wR2(int) was 0.1240 before and 0.0578 after correction. The Ratio of minimum to maximum transmission is 0.8641. The \l/2 correction factor is Not present.'
_exptl_crystal_colour 'clear orangish orange'
_exptl_crystal_colour_lustre clear
_exptl_crystal_colour_modifier orangish
_exptl_crystal_colour_primary orange
_exptl_crystal_density_diffrn 1.212
_exptl_crystal_description block
_exptl_crystal_F_000 1400
_exptl_crystal_size_max 0.04
_exptl_crystal_size_mid 0.03
_exptl_crystal_size_min 0.01
_refine_diff_density_max 0.483
_refine_diff_density_min -0.454
_refine_diff_density_rms 0.064
_refine_ls_extinction_method none
_refine_ls_goodness_of_fit_ref 1.043
_refine_ls_hydrogen_treatment mixed
_refine_ls_matrix_type full
_refine_ls_number_parameters 376
_refine_ls_number_reflns 10028
_refine_ls_number_restraints 0
_refine_ls_restrained_S_all 1.043
_refine_ls_R_factor_all 0.0540
_refine_ls_R_factor_gt 0.0373
_refine_ls_shift/su_max 0.001
_refine_ls_shift/su_mean 0.000
_refine_ls_structure_factor_coef Fsqd
_refine_ls_weighting_details 'w=1/[\s^2^(Fo^2^)+(0.0273P)^2^+2.4469P] where P=(Fo^2^+2Fc^2^)/3'
_refine_ls_weighting_scheme calc
_refine_ls_wR_factor_gt 0.0775
_refine_ls_wR_factor_ref 0.0842
_reflns_Friedel_coverage 0.000
_reflns_number_gt 7951
_reflns_number_total 10028
_reflns_threshold_expression 'I > 2\s(I)'
_cod_data_source_file ja9b04265_si_002.cif
_cod_data_source_block rh_3_27
_cod_database_code 4127554
_shelx_shelxl_version_number 2018/3
_shelx_space_group_comment
;
The symmetry employed for this shelxl refinement is uniquely defined
by the following loop, which should always be used as a source of
symmetry information in preference to the above space-group names.
They are only intended as comments.
;
_shelx_estimated_absorpt_t_max 0.993
_shelx_estimated_absorpt_t_min 0.972
_olex2_refinement_description
;
1. Fixed Uiso
 At 1.2 times of:
  All C(H) groups, All C(H,H) groups
 At 1.5 times of:
  All C(H,H,H) groups
2.a Ternary CH refined with riding coordinates:
 C007(H007), C009(H009), C00B(H00D), C00D(H00G), C00H(H00I), C00J(H00M)
2.b Secondary CH2 refined with riding coordinates:
 C00C(H00E,H00F), C7(H7A,H7B), C00N(H00T,H00U)
2.c Aromatic/amide H refined with riding coordinates:
 C00E(H00H), C6(H6), C2(H6AA), C00P(H00Y), C00R(H00), C3(H5AA), C5(H5), C4(H4),
  C00W(H1AA), C00Z(H4AA)
2.d Idealised Me refined as rotating group:
 C00A(H00A,H00B,H00C), C00I(H00J,H00K,H00L), C00L(H00N,H00O,H00P), C00M(H00Q,
 H00R,H00S), C00O(H00V,H00W,H00X), C00Q(H00Z,H,HA), C00V(H0AA,HB,HC), C00X(H2AA,
 HD,HE), C00Y(H3AA,HF,HG), C010(H01A,H01B,H01C), C011(H01D,H01E,H01F),
 C012(H01G,H01H,H01I)
;
_olex2_diffrn_ambient_temperature_device 'Oxford Cryosystems'
_olex2_submission_special_instructions 'No special instructions were received'

loop_
_space_group_symop_operation_xyz
'x, y, z'
'-x+1/2, y+1/2, -z+1/2'
'-x, -y, -z'
'x-1/2, -y-1/2, z-1/2'

loop_
_atom_site_label
_atom_site_type_symbol
_atom_site_fract_x
_atom_site_fract_y
_atom_site_fract_z
_atom_site_U_iso_or_equiv
_atom_site_adp_type
_atom_site_occupancy
_atom_site_site_symmetry_order
_atom_site_calc_flag
_atom_site_refinement_flags_posn
Co1 Co 0.45709(2) 0.75954(2) 0.81252(2) 0.01577(6) Uani 1 1 d .
P2 P 0.52020(3) 0.66734(2) 0.87285(3) 0.01623(9) Uani 1 1 d .
P1 P 0.59760(3) 0.82133(2) 0.81611(3) 0.01779(9) Uani 1 1 d .
P3 P 0.32481(3) 0.82504(2) 0.79278(3) 0.01857(9) Uani 1 1 d .
Si1 Si 0.34237(3) 0.70125(2) 0.71992(3) 0.01860(10) Uani 1 1 d .
C006 C 0.83640(12) 0.66448(9) 0.83687(13) 0.0206(3) Uani 1 1 d .
C007 C 0.53046(12) 0.59314(8) 0.78875(12) 0.0191(3) Uani 1 1 d .
H007 H 0.461253 0.585498 0.759507 0.023 Uiso 1 1 calc R
C1 C 0.37593(12) 0.65972(9) 0.59882(13) 0.0210(3) Uani 1 1 d .
C009 C 0.46123(12) 0.62692(9) 0.98189(12) 0.0201(3) Uani 1 1 d .
H009 H 0.505846 0.587990 1.001046 0.024 Uiso 1 1 calc R
C00A C 0.59927(13) 0.61071(9) 0.70317(13) 0.0225(3) Uani 1 1 d .
H00A H 0.581644 0.655686 0.677756 0.034 Uiso 1 1 calc GR
H00B H 0.590015 0.577094 0.650823 0.034 Uiso 1 1 calc GR
H00C H 0.670085 0.610551 0.726285 0.034 Uiso 1 1 calc GR
C00B C 0.61545(13) 0.88507(9) 0.71594(13) 0.0219(3) Uani 1 1 d .
H00D H 0.555335 0.915810 0.716371 0.026 Uiso 1 1 calc R
C00C C 0.65154(12) 0.67168(9) 0.92319(12) 0.0200(3) Uani 1 1 d .
H00E H 0.651094 0.698908 0.984183 0.024 Uiso 1 1 calc R
H00F H 0.673048 0.625309 0.941606 0.024 Uiso 1 1 calc R
C00D C 0.62814(13) 0.87544(9) 0.92519(13) 0.0245(4) Uani 1 1 d .
H00G H 0.698678 0.892853 0.918237 0.029 Uiso 1 1 calc R
C00E C 0.85998(13) 0.60228(9) 0.88062(14) 0.0251(4) Uani 1 1 d .
H00H H 0.811312 0.581336 0.920898 0.030 Uiso 1 1 calc R
C6 C 0.35829(14) 0.59059(9) 0.58329(14) 0.0261(4) Uani 1 1 d .
H6 H 0.324235 0.565488 0.631972 0.031 Uiso 1 1 calc R
C2 C 0.42281(13) 0.69483(10) 0.52314(13) 0.0247(4) Uani 1 1 d .
H6AA H 0.434594 0.742034 0.530047 0.030 Uiso 1 1 calc R
C00H C 0.32513(14) 0.91364(9) 0.74368(13) 0.0241(4) Uani 1 1 d .
H00I H 0.374441 0.940720 0.784307 0.029 Uiso 1 1 calc R
C00I C 0.35660(13) 0.59708(9) 0.95876(13) 0.0237(4) Uani 1 1 d .
H00J H 0.310347 0.633293 0.937577 0.035 Uiso 1 1 calc GR
H00K H 0.330586 0.575321 1.017692 0.035 Uiso 1 1 calc GR
H00L H 0.361779 0.563492 0.906188 0.035 Uiso 1 1 calc GR
C00J C 0.23595(14) 0.83278(9) 0.89549(14) 0.0260(4) Uani 1 1 d .
H00M H 0.173041 0.855205 0.869340 0.031 Uiso 1 1 calc R
C7 C 0.25368(13) 0.77635(9) 0.69938(14) 0.0235(4) Uani 1 1 d .
H7A H 0.256730 0.795918 0.632616 0.028 Uiso 1 1 calc R
H7B H 0.182789 0.766997 0.717101 0.028 Uiso 1 1 calc R
C00L C 0.56332(14) 0.52622(9) 0.83562(14) 0.0253(4) Uani 1 1 d .
H00N H 0.629573 0.531923 0.868472 0.038 Uiso 1 1 calc GR
H00O H 0.568007 0.491439 0.784652 0.038 Uiso 1 1 calc GR
H00P H 0.513471 0.512358 0.883826 0.038 Uiso 1 1 calc GR
C00M C 0.45814(14) 0.67347(9) 1.07146(13) 0.0253(4) Uani 1 1 d .
H00Q H 0.526777 0.689158 1.088154 0.038 Uiso 1 1 calc GR
H00R H 0.430936 0.648575 1.127192 0.038 Uiso 1 1 calc GR
H00S H 0.414710 0.712495 1.056423 0.038 Uiso 1 1 calc GR
C00N C 0.71562(13) 0.77264(9) 0.80331(13) 0.0222(3) Uani 1 1 d .
H00T H 0.724616 0.765496 0.732114 0.027 Uiso 1 1 calc R
H00U H 0.771686 0.802394 0.826149 0.027 Uiso 1 1 calc R
C00O C 0.61642(14) 0.85184(10) 0.61470(13) 0.0266(4) Uani 1 1 d .
H00V H 0.682313 0.830362 0.605084 0.040 Uiso 1 1 calc GR
H00W H 0.604644 0.886292 0.563959 0.040 Uiso 1 1 calc GR
H00X H 0.562940 0.817544 0.610112 0.040 Uiso 1 1 calc GR
C00P C 0.91101(14) 0.69219(10) 0.77719(14) 0.0283(4) Uani 1 1 d .
H00Y H 0.898009 0.734073 0.745061 0.034 Uiso 1 1 calc R
C00Q C 0.62403(15) 0.83712(10) 1.02173(14) 0.0293(4) Uani 1 1 d .
H00Z H 0.557292 0.816053 1.027622 0.044 Uiso 1 1 calc GR
H H 0.635735 0.868589 1.076424 0.044 Uiso 1 1 calc GR
HA H 0.676405 0.801993 1.023388 0.044 Uiso 1 1 calc GR
C00R C 0.95214(15) 0.56995(10) 0.86727(15) 0.0316(4) Uani 1 1 d .
H00 H 0.965523 0.527681 0.898145 0.038 Uiso 1 1 calc R
C3 C 0.45253(14) 0.66226(11) 0.43806(14) 0.0302(4) Uani 1 1 d .
H5AA H 0.483615 0.687308 0.387446 0.036 Uiso 1 1 calc R
C5 C 0.38891(15) 0.55761(10) 0.49913(15) 0.0323(4) Uani 1 1 d .
H5 H 0.376846 0.510510 0.491262 0.039 Uiso 1 1 calc R
C4 C 0.43692(15) 0.59347(11) 0.42701(15) 0.0339(5) Uani 1 1 d .
H4 H 0.459239 0.570969 0.369809 0.041 Uiso 1 1 calc R
C00V C 0.20589(15) 0.76426(10) 0.93662(16) 0.0329(4) Uani 1 1 d .
H0AA H 0.177462 0.736070 0.883591 0.049 Uiso 1 1 calc GR
HB H 0.155122 0.770613 0.987107 0.049 Uiso 1 1 calc GR
HC H 0.265729 0.741980 0.965654 0.049 Uiso 1 1 calc GR
C00W C 1.00308(14) 0.66030(10) 0.76373(16) 0.0326(4) Uani 1 1 d .
H1AA H 1.051974 0.680552 0.722991 0.039 Uiso 1 1 calc R
C00X C 0.70979(14) 0.93006(10) 0.72799(15) 0.0284(4) Uani 1 1 d .
H2AA H 0.704221 0.957633 0.787419 0.043 Uiso 1 1 calc GR
HD H 0.714996 0.959738 0.670686 0.043 Uiso 1 1 calc GR
HE H 0.770311 0.901520 0.733540 0.043 Uiso 1 1 calc GR
C00Y C 0.36056(14) 0.91404(10) 0.63791(14) 0.0279(4) Uani 1 1 d .
H3AA H 0.419727 0.884507 0.632333 0.042 Uiso 1 1 calc GR
HF H 0.378816 0.960267 0.619214 0.042 Uiso 1 1 calc GR
HG H 0.305889 0.897621 0.594243 0.042 Uiso 1 1 calc GR
C00Z C 1.02419(14) 0.59935(10) 0.80909(16) 0.0324(4) Uani 1 1 d .
H4AA H 1.087638 0.577806 0.800399 0.039 Uiso 1 1 calc R
C010 C 0.55722(15) 0.93639(10) 0.92938(16) 0.0322(4) Uani 1 1 d .
H01A H 0.561619 0.962416 0.868390 0.048 Uiso 1 1 calc GR
H01B H 0.577048 0.965148 0.985208 0.048 Uiso 1 1 calc GR
H01C H 0.487511 0.920701 0.937233 0.048 Uiso 1 1 calc GR
C011 C 0.27970(16) 0.87725(11) 0.97796(15) 0.0345(5) Uani 1 1 d .
H01D H 0.341187 0.856175 1.005584 0.052 Uiso 1 1 calc GR
H01E H 0.229701 0.882124 1.029492 0.052 Uiso 1 1 calc GR
H01F H 0.296256 0.921952 0.951653 0.052 Uiso 1 1 calc GR
C012 C 0.22225(16) 0.94920(11) 0.74609(16) 0.0366(5) Uani 1 1 d .
H01G H 0.171614 0.922014 0.710138 0.055 Uiso 1 1 calc GR
H01H H 0.227401 0.993850 0.715312 0.055 Uiso 1 1 calc GR
H01I H 0.201876 0.954497 0.814378 0.055 Uiso 1 1 calc GR
B1 B 0.73276(14) 0.70213(10) 0.85446(14) 0.0194(4) Uani 1 1 d .
H1 H 0.4699(16) 0.7519(10) 0.7124(16) 0.035(6) Uiso 1 1 d .
H2 H 0.4410(17) 0.7698(11) 0.9104(17) 0.042(6) Uiso 1 1 d .
H3 H 0.2810(16) 0.6482(11) 0.7626(16) 0.035(6) Uiso 1 1 d .

loop_
_atom_site_aniso_label
_atom_site_aniso_U_11
_atom_site_aniso_U_22
_atom_site_aniso_U_33
_atom_site_aniso_U_23
_atom_site_aniso_U_13
_atom_site_aniso_U_12
Co1 0.01430(10) 0.01587(11) 0.01717(11) -0.00045(8) 0.00132(8) 0.00010(8)
P2 0.01520(19) 0.01710(19) 0.0165(2) 0.00024(15) 0.00221(14) 0.00062(15)
P1 0.01554(19) 0.0172(2) 0.0207(2) -0.00106(16) 0.00166(15) -0.00100(15)
P3 0.0167(2) 0.0180(2) 0.0211(2) 0.00004(16) 0.00178(15) 0.00175(15)
Si1 0.0167(2) 0.0179(2) 0.0211(2) -0.00011(18) -0.00086(17) -0.00082(17)
C006 0.0174(8) 0.0223(8) 0.0221(8) -0.0024(7) 0.0013(6) -0.0007(6)
C007 0.0187(8) 0.0188(8) 0.0197(8) -0.0011(6) 0.0009(6) 0.0016(6)
C1 0.0179(8) 0.0228(8) 0.0223(8) -0.0020(7) -0.0041(6) 0.0017(6)
C009 0.0188(8) 0.0217(8) 0.0199(8) 0.0032(6) 0.0034(6) 0.0012(6)
C00A 0.0220(8) 0.0246(9) 0.0211(8) -0.0026(7) 0.0025(6) 0.0023(7)
C00B 0.0193(8) 0.0197(8) 0.0268(9) 0.0022(7) 0.0034(7) -0.0011(6)
C00C 0.0169(8) 0.0240(8) 0.0192(8) 0.0009(6) 0.0006(6) 0.0015(6)
C00D 0.0213(8) 0.0239(9) 0.0281(9) -0.0048(7) -0.0001(7) -0.0043(7)
C00E 0.0215(8) 0.0273(9) 0.0267(9) 0.0007(7) 0.0040(7) 0.0019(7)
C6 0.0263(9) 0.0231(9) 0.0286(10) -0.0001(7) -0.0056(7) 0.0007(7)
C2 0.0208(8) 0.0289(9) 0.0242(9) -0.0010(7) -0.0039(7) -0.0003(7)
C00H 0.0279(9) 0.0189(8) 0.0254(9) 0.0017(7) 0.0002(7) 0.0018(7)
C00I 0.0218(8) 0.0244(9) 0.0250(9) 0.0044(7) 0.0048(7) -0.0019(7)
C00J 0.0223(9) 0.0290(9) 0.0270(9) 0.0032(7) 0.0075(7) 0.0076(7)
C7 0.0194(8) 0.0235(9) 0.0276(9) -0.0010(7) -0.0021(7) 0.0012(7)
C00L 0.0296(9) 0.0209(8) 0.0256(9) -0.0008(7) 0.0017(7) 0.0057(7)
C00M 0.0272(9) 0.0299(10) 0.0190(8) 0.0012(7) 0.0054(7) -0.0018(7)
C00N 0.0167(8) 0.0224(9) 0.0275(9) 0.0005(7) 0.0037(6) -0.0002(6)
C00O 0.0270(9) 0.0270(9) 0.0261(9) 0.0042(7) 0.0055(7) -0.0017(7)
C00P 0.0245(9) 0.0275(9) 0.0331(10) 0.0026(8) 0.0071(7) 0.0012(7)
C00Q 0.0308(10) 0.0333(10) 0.0234(9) -0.0056(8) -0.0033(7) -0.0053(8)
C00R 0.0286(10) 0.0285(10) 0.0380(11) 0.0020(8) 0.0050(8) 0.0088(8)
C3 0.0222(9) 0.0462(12) 0.0222(9) -0.0009(8) -0.0008(7) 0.0002(8)
C5 0.0331(10) 0.0274(10) 0.0360(11) -0.0098(8) -0.0090(8) 0.0061(8)
C4 0.0277(10) 0.0461(12) 0.0278(10) -0.0135(9) -0.0045(8) 0.0099(9)
C00V 0.0239(9) 0.0346(11) 0.0406(11) 0.0117(9) 0.0120(8) 0.0052(8)
C00W 0.0223(9) 0.0347(11) 0.0413(12) 0.0000(9) 0.0123(8) 0.0008(8)
C00X 0.0235(9) 0.0249(9) 0.0372(11) 0.0052(8) 0.0044(8) -0.0047(7)
C00Y 0.0269(9) 0.0300(10) 0.0268(10) 0.0045(8) -0.0004(7) -0.0044(8)
C00Z 0.0212(9) 0.0341(11) 0.0423(12) -0.0052(9) 0.0060(8) 0.0067(8)
C010 0.0332(10) 0.0271(10) 0.0364(11) -0.0120(8) 0.0009(8) 0.0008(8)
C011 0.0363(11) 0.0396(12) 0.0281(10) -0.0035(9) 0.0107(8) 0.0088(9)
C012 0.0403(12) 0.0292(10) 0.0405(12) 0.0087(9) 0.0058(9) 0.0145(9)
B1 0.0177(9) 0.0220(9) 0.0184(9) -0.0014(7) -0.0008(7) -0.0010(7)

loop_
_atom_type_symbol
_atom_type_description
_atom_type_scat_dispersion_real
_atom_type_scat_dispersion_imag
_atom_type_scat_source
C C 0.0034 0.0017 'International Tables Vol C Tables 4.2.6.8 and 6.1.1.4'
H H 0.0000 0.0000 'International Tables Vol C Tables 4.2.6.8 and 6.1.1.4'
B B 0.0017 0.0007 'International Tables Vol C Tables 4.2.6.8 and 6.1.1.4'
Co Co 0.3514 1.0223 'International Tables Vol C Tables 4.2.6.8 and 6.1.1.4'
P P 0.1071 0.1002 'International Tables Vol C Tables 4.2.6.8 and 6.1.1.4'
Si Si 0.0864 0.0750 'International Tables Vol C Tables 4.2.6.8 and 6.1.1.4'

loop_
_geom_angle_atom_site_label_1
_geom_angle_atom_site_label_2
_geom_angle_atom_site_label_3
_geom_angle
P2 Co1 P1 98.082(18)
P2 Co1 P3 147.906(19)
P2 Co1 Si1 91.725(18)
P2 Co1 H1 103.2(9)
P2 Co1 H2 79.7(9)
P1 Co1 Si1 147.14(2)
P1 Co1 H1 87.7(9)
P1 Co1 H2 92.7(9)
P3 Co1 P1 110.021(18)
P3 Co1 Si1 73.146(18)
P3 Co1 H1 93.4(9)
P3 Co1 H2 83.7(9)
Si1 Co1 H1 59.5(9)
Si1 Co1 H2 120.0(10)
H1 Co1 H2 177.0(13)
C007 P2 Co1 117.53(6)
C007 P2 C009 100.91(8)
C009 P2 Co1 119.86(6)
C00C P2 Co1 116.86(6)
C00C P2 C007 100.51(8)
C00C P2 C009 97.46(8)
C00B P1 Co1 118.20(6)
C00D P1 Co1 119.80(6)
C00D P1 C00B 99.53(8)
C00N P1 Co1 114.78(6)
C00N P1 C00B 99.23(8)
C00N P1 C00D 101.94(8)
C00H P3 Co1 126.04(6)
C00J P3 Co1 118.34(6)
C00J P3 C00H 101.48(8)
C7 P3 Co1 99.76(6)
C7 P3 C00H 104.35(8)
C7 P3 C00J 104.09(9)
Co1 Si1 H1 37.5(6)
Co1 Si1 H3 121.1(8)
C1 Si1 Co1 122.38(6)
C1 Si1 C7 111.30(8)
C1 Si1 H1 87.5(6)
C1 Si1 H3 100.3(8)
C7 Si1 Co1 94.97(6)
C7 Si1 H1 96.9(6)
C7 Si1 H3 105.9(8)
H1 Si1 H3 151.0(10)
C00E C006 C00P 115.94(16)
C00E C006 B1 122.28(15)
C00P C006 B1 121.77(16)
P2 C007 H007 106.5
C00A C007 P2 109.95(11)
C00A C007 H007 106.5
C00L C007 P2 116.58(12)
C00L C007 H007 106.5
C00L C007 C00A 110.23(14)
C6 C1 Si1 120.65(14)
C2 C1 Si1 122.73(13)
C2 C1 C6 116.56(17)
P2 C009 H009 106.3
C00I C009 P2 113.10(12)
C00I C009 H009 106.3
C00I C009 C00M 110.81(14)
C00M C009 P2 113.31(12)
C00M C009 H009 106.3
C007 C00A H00A 109.5
C007 C00A H00B 109.5
C007 C00A H00C 109.5
H00A C00A H00B 109.5
H00A C00A H00C 109.5
H00B C00A H00C 109.5
P1 C00B H00D 106.9
C00O C00B P1 111.82(12)
C00O C00B H00D 106.9
C00O C00B C00X 108.72(15)
C00X C00B P1 115.25(13)
C00X C00B H00D 106.9
P2 C00C H00E 108.2
P2 C00C H00F 108.2
H00E C00C H00F 107.3
B1 C00C P2 116.55(12)
B1 C00C H00E 108.2
B1 C00C H00F 108.2
P1 C00D H00G 107.8
C00Q C00D P1 113.06(12)
C00Q C00D H00G 107.8
C00Q C00D C010 109.03(16)
C010 C00D P1 111.11(13)
C010 C00D H00G 107.8
C006 C00E H00H 118.8
C00R C00E C006 122.35(17)
C00R C00E H00H 118.8
C1 C6 H6 118.9
C5 C6 C1 122.16(19)
C5 C6 H6 118.9
C1 C2 H6AA 119.2
C3 C2 C1 121.54(18)
C3 C2 H6AA 119.2
P3 C00H H00I 108.0
C00Y C00H P3 110.20(12)
C00Y C00H H00I 108.0
C00Y C00H C012 108.08(15)
C012 C00H P3 114.30(13)
C012 C00H H00I 108.0
C009 C00I H00J 109.5
C009 C00I H00K 109.5
C009 C00I H00L 109.5
H00J C00I H00K 109.5
H00J C00I H00L 109.5
H00K C00I H00L 109.5
P3 C00J H00M 107.7
C00V C00J P3 112.32(13)
C00V C00J H00M 107.7
C00V C00J C011 109.78(16)
C011 C00J P3 111.52(13)
C011 C00J H00M 107.7
P3 C7 Si1 90.20(8)
P3 C7 H7A 113.6
P3 C7 H7B 113.6
Si1 C7 H7A 113.6
Si1 C7 H7B 113.6
H7A C7 H7B 110.9
C007 C00L H00N 109.5
C007 C00L H00O 109.5
C007 C00L H00P 109.5
H00N C00L H00O 109.5
H00N C00L H00P 109.5
H00O C00L H00P 109.5
C009 C00M H00Q 109.5
C009 C00M H00R 109.5
C009 C00M H00S 109.5
H00Q C00M H00R 109.5
H00Q C00M H00S 109.5
H00R C00M H00S 109.5
P1 C00N H00T 106.8
P1 C00N H00U 106.8
H00T C00N H00U 106.6
B1 C00N P1 122.27(12)
B1 C00N H00T 106.8
B1 C00N H00U 106.8
C00B C00O H00V 109.5
C00B C00O H00W 109.5
C00B C00O H00X 109.5
H00V C00O H00W 109.5
H00V C00O H00X 109.5
H00W C00O H00X 109.5
C006 C00P H00Y 119.0
C00W C00P C006 121.99(18)
C00W C00P H00Y 119.0
C00D C00Q H00Z 109.5
C00D C00Q H 109.5
C00D C00Q HA 109.5
H00Z C00Q H 109.5
H00Z C00Q HA 109.5
H C00Q HA 109.5
C00E C00R H00 120.0
C00Z C00R C00E 119.95(18)
C00Z C00R H00 120.0
C2 C3 H5AA 119.9
C4 C3 C2 120.11(19)
C4 C3 H5AA 119.9
C6 C5 H5 120.1
C4 C5 C6 119.71(19)
C4 C5 H5 120.1
C3 C4 H4 120.1
C5 C4 C3 119.86(18)
C5 C4 H4 120.1
C00J C00V H0AA 109.5
C00J C00V HB 109.5
C00J C00V HC 109.5
H0AA C00V HB 109.5
H0AA C00V HC 109.5
HB C00V HC 109.5
C00P C00W H1AA 119.8
C00Z C00W C00P 120.45(18)
C00Z C00W H1AA 119.8
C00B C00X H2AA 109.5
C00B C00X HD 109.5
C00B C00X HE 109.5
H2AA C00X HD 109.5
H2AA C00X HE 109.5
HD C00X HE 109.5
C00H C00Y H3AA 109.5
C00H C00Y HF 109.5
C00H C00Y HG 109.5
H3AA C00Y HF 109.5
H3AA C00Y HG 109.5
HF C00Y HG 109.5
C00R C00Z H4AA 120.3
C00W C00Z C00R 119.31(18)
C00W C00Z H4AA 120.3
C00D C010 H01A 109.5
C00D C010 H01B 109.5
C00D C010 H01C 109.5
H01A C010 H01B 109.5
H01A C010 H01C 109.5
H01B C010 H01C 109.5
C00J C011 H01D 109.5
C00J C011 H01E 109.5
C00J C011 H01F 109.5
H01D C011 H01E 109.5
H01D C011 H01F 109.5
H01E C011 H01F 109.5
C00H C012 H01G 109.5
C00H C012 H01H 109.5
C00H C012 H01I 109.5
H01G C012 H01H 109.5
H01G C012 H01I 109.5
H01H C012 H01I 109.5
C00C B1 C006 121.28(15)
C00C B1 C00N 120.91(15)
C00N B1 C006 117.77(15)

loop_
_geom_bond_atom_site_label_1
_geom_bond_atom_site_label_2
_geom_bond_distance
Co1 P2 2.1582(5)
Co1 P1 2.2215(5)
Co1 P3 2.1862(5)
Co1 Si1 2.2636(5)
Co1 H1 1.39(2)
Co1 H2 1.37(2)
P2 C007 1.8677(17)
P2 C009 1.8724(17)
P2 C00C 1.8524(17)
P1 C00B 1.8760(18)
P1 C00D 1.8671(18)
P1 C00N 1.8439(17)
P3 C00H 1.8744(18)
P3 C00J 1.8539(18)
P3 C7 1.8360(18)
Si1 C1 1.9041(18)
Si1 C7 1.9073(18)
Si1 H1 1.96(2)
Si1 H3 1.45(2)
C006 C00E 1.398(2)
C006 C00P 1.404(2)
C006 B1 1.582(2)
C007 H007 1.0000
C007 C00A 1.535(2)
C007 C00L 1.527(2)
C1 C6 1.401(2)
C1 C2 1.399(3)
C009 H009 1.0000
C009 C00I 1.529(2)
C009 C00M 1.529(2)
C00A H00A 0.9800
C00A H00B 0.9800
C00A H00C 0.9800
C00B H00D 1.0000
C00B C00O 1.528(3)
C00B C00X 1.537(2)
C00C H00E 0.9900
C00C H00F 0.9900
C00C B1 1.561(2)
C00D H00G 1.0000
C00D C00Q 1.520(3)
C00D C010 1.528(3)
C00E H00H 0.9500
C00E C00R 1.391(3)
C6 H6 0.9500
C6 C5 1.387(3)
C2 H6AA 0.9500
C2 C3 1.390(3)
C00H H00I 1.0000
C00H C00Y 1.525(3)
C00H C012 1.531(3)
C00I H00J 0.9800
C00I H00K 0.9800
C00I H00L 0.9800
C00J H00M 1.0000
C00J C00V 1.522(3)
C00J C011 1.529(3)
C7 H7A 0.9900
C7 H7B 0.9900
C00L H00N 0.9800
C00L H00O 0.9800
C00L H00P 0.9800
C00M H00Q 0.9800
C00M H00R 0.9800
C00M H00S 0.9800
C00N H00T 0.9900
C00N H00U 0.9900
C00N B1 1.572(3)
C00O H00V 0.9800
C00O H00W 0.9800
C00O H00X 0.9800
C00P H00Y 0.9500
C00P C00W 1.386(3)
C00Q H00Z 0.9800
C00Q H 0.9800
C00Q HA 0.9800
C00R H00 0.9500
C00R C00Z 1.381(3)
C3 H5AA 0.9500
C3 C4 1.383(3)
C5 H5 0.9500
C5 C4 1.378(3)
C4 H4 0.9500
C00V H0AA 0.9800
C00V HB 0.9800
C00V HC 0.9800
C00W H1AA 0.9500
C00W C00Z 1.379(3)
C00X H2AA 0.9800
C00X HD 0.9800
C00X HE 0.9800
C00Y H3AA 0.9800
C00Y HF 0.9800
C00Y HG 0.9800
C00Z H4AA 0.9500
C010 H01A 0.9800
C010 H01B 0.9800
C010 H01C 0.9800
C011 H01D 0.9800
C011 H01E 0.9800
C011 H01F 0.9800
C012 H01G 0.9800
C012 H01H 0.9800
C012 H01I 0.9800
